data_7035308
loop_
_publ_author_name
'Nowicka, Beata'
'N\"ather, Christian'
'Halemba, Alexandra'
'Reczy\'nski, Mateusz'
'Sieklucka, Barbara'

_publ_section_title
;
 New topology of CN-bridged clusters: dodecanuclear face-sharing defective
 cubes based on octacyanometallates(iv) and nickel(ii) with diimine
 ligands.
;
_journal_issue 28
_journal_name_full 'Dalton transactions (Cambridge, England : 2003)'
_journal_page_first 12780
_journal_page_last 12787
_journal_paper_doi 10.1039/c5dt01789k
_journal_volume 44
_journal_year 2015
_chemical_formula_sum 'C116 H130 N48 Ni8 O29 W4'
_chemical_formula_weight 3865.75
_chemical_name_systematic
;
 ?
;
_space_group_crystal_system monoclinic
_space_group_IT_number 14
_space_group_name_Hall '-P 2yn'
_space_group_name_H-M_alt 'P 1 21/n 1'
_symmetry_space_group_name_Hall '-P 2yn'
_symmetry_space_group_name_H-M 'P 1 21/n 1'
_atom_sites_solution_hydrogens mixed
_audit_creation_method SHELXL-2013
_audit_update_record
;
2015-03-27 deposited with the CCDC.
2015-05-29 downloaded from the CCDC.
;
_cell_angle_alpha 90
_cell_angle_beta 102.4260(10)
_cell_angle_gamma 90
_cell_formula_units_Z 2
_cell_length_a 13.6083(3)
_cell_length_b 20.4045(3)
_cell_length_c 28.7109(5)
_cell_measurement_temperature 150(2)
_cell_volume 7785.4(2)
_computing_cell_refinement 'X-Area (STOE, 2008)'
_computing_data_collection 'X-Area (STOE, 2008)'
_computing_data_reduction 'X-Area (STOE, 2008)'
_computing_structure_refinement 'SHELXL-2013 (Sheldrick, 2013)'
_computing_structure_solution 'SHELXS-97 (Sheldrick, 2008)'
_diffrn_ambient_temperature 150(2)
_diffrn_measured_fraction_theta_full 0.972
_diffrn_measured_fraction_theta_max 0.999
_diffrn_measurement_device_type 'STOE IPDS-2'
_diffrn_measurement_method 'Omega scans'
_diffrn_radiation_type MoK\a
_diffrn_radiation_wavelength 0.71073
_diffrn_reflns_av_R_equivalents 0.0516
_diffrn_reflns_av_unetI/netI 0.0518
_diffrn_reflns_laue_measured_fraction_full 0.972
_diffrn_reflns_laue_measured_fraction_max 0.999
_diffrn_reflns_limit_h_max 16
_diffrn_reflns_limit_h_min -15
_diffrn_reflns_limit_k_max 24
_diffrn_reflns_limit_k_min -24
_diffrn_reflns_limit_l_max 34
_diffrn_reflns_limit_l_min -34
_diffrn_reflns_number 48958
_diffrn_reflns_point_group_measured_fraction_full 0.972
_diffrn_reflns_point_group_measured_fraction_max 0.999
_diffrn_reflns_theta_full 25.242
_diffrn_reflns_theta_max 25.005
_diffrn_reflns_theta_min 1.234
_exptl_absorpt_coefficient_mu 3.963
_exptl_absorpt_correction_T_max 0.6093
_exptl_absorpt_correction_T_min 0.4894
_exptl_absorpt_correction_type numerical
_exptl_absorpt_process_details 'X-Red and X-Shape (STOE, 2008)'
_exptl_crystal_colour yellow
_exptl_crystal_density_diffrn 1.649
_exptl_crystal_description block
_exptl_crystal_F_000 3828
_exptl_crystal_size_max 0.11
_exptl_crystal_size_mid 0.10
_exptl_crystal_size_min 0.09
_platon_squeeze_details
;
;
_refine_diff_density_max 1.672
_refine_diff_density_min -0.735
_refine_diff_density_rms 0.128
_refine_ls_extinction_method none
_refine_ls_goodness_of_fit_ref 1.044
_refine_ls_hydrogen_treatment constr
_refine_ls_matrix_type full
_refine_ls_number_parameters 953
_refine_ls_number_reflns 13708
_refine_ls_number_restraints 4
_refine_ls_restrained_S_all 1.044
_refine_ls_R_factor_all 0.0748
_refine_ls_R_factor_gt 0.0499
_refine_ls_shift/su_max 0.001
_refine_ls_shift/su_mean 0.000
_refine_ls_structure_factor_coef Fsqd
_refine_ls_weighting_details 'w=1/[\s^2^(Fo^2^)+(0.0639P)^2^] where P=(Fo^2^+2Fc^2^)/3'
_refine_ls_weighting_scheme calc
_refine_ls_wR_factor_gt 0.1060
_refine_ls_wR_factor_ref 0.1151
_reflns_Friedel_coverage 0.000
_reflns_number_gt 10336
_reflns_number_total 13708
_reflns_threshold_expression 'I > 2\s(I)'
_cod_data_source_file c5dt01789k2.cif
_cod_data_source_block beata2new
_cod_depositor_comments 'Adding full bibliography for 7035307--7035308.cif.'
_cod_database_code 7035308
_shelx_space_group_comment
;
The symmetry employed for this shelxl refinement is uniquely defined
by the following loop, which should always be used as a source of
symmetry information in preference to the above space-group names.
They are only intended as comments.
;
_shelxl_version_number 2014-3

loop_
_space_group_symop_operation_xyz
'x, y, z'
'-x+1/2, y+1/2, -z+1/2'
'-x, -y, -z'
'x-1/2, -y-1/2, z-1/2'

loop_
_atom_site_label
_atom_site_type_symbol
_atom_site_fract_x
_atom_site_fract_y
_atom_site_fract_z
_atom_site_U_iso_or_equiv
_atom_site_adp_type
_atom_site_occupancy
_atom_site_site_symmetry_order
_atom_site_calc_flag
_atom_site_refinement_flags_posn
_atom_site_refinement_flags_adp
_atom_site_refinement_flags_occupancy
_atom_site_disorder_assembly
_atom_site_disorder_group
W2 W 0.48645(3) 0.78261(2) 0.62657(2) 0.04074(10) Uani 1 1 d . . . . .
C11 C 0.3811(7) 0.7047(3) 0.6342(3) 0.049(2) Uani 1 1 d . . . . .
N11 N 0.3280(6) 0.6648(3) 0.6419(3) 0.0511(18) Uani 1 1 d . . . . .
C17 C 0.4134(7) 0.7649(3) 0.5546(3) 0.0426(19) Uani 1 1 d . . . . .
N17 N 0.3778(6) 0.7529(3) 0.5148(3) 0.0455(16) Uani 1 1 d . . . . .
C18 C 0.6356(9) 0.7905(4) 0.6709(3) 0.055(2) Uani 1 1 d . . . . .
N18 N 0.7162(8) 0.7952(4) 0.6946(3) 0.068(2) Uani 1 1 d . . . . .
C12 C 0.5867(6) 0.8043(3) 0.5791(3) 0.0392(17) Uani 1 1 d . . . . .
N12 N 0.6366(6) 0.8161(3) 0.5525(3) 0.0454(16) Uani 1 1 d . . . . .
C13 C 0.5545(7) 0.6883(3) 0.6205(3) 0.0426(18) Uani 1 1 d . . . . .
N13 N 0.5863(5) 0.6381(3) 0.6167(3) 0.0447(16) Uani 1 1 d . . . . .
C16 C 0.3399(8) 0.8259(3) 0.6201(3) 0.049(2) Uani 1 1 d . . . . .
N16 N 0.2583(7) 0.8473(3) 0.6179(3) 0.061(2) Uani 1 1 d . . . . .
C15 C 0.4715(8) 0.7846(4) 0.6996(3) 0.054(2) Uani 1 1 d . . . . .
N15 N 0.4596(8) 0.7819(4) 0.7379(3) 0.074(3) Uani 1 1 d . . . . .
C14 C 0.5072(7) 0.8883(4) 0.6321(3) 0.0464(19) Uani 1 1 d . . . . .
N14 N 0.5169(6) 0.9450(3) 0.6348(3) 0.056(2) Uani 1 1 d . . . . .
W1 W 0.35948(2) 0.38787(2) 0.58051(2) 0.03378(9) Uani 1 1 d . . . . .
C6 C 0.4820(6) 0.4573(3) 0.5868(3) 0.0387(17) Uani 1 1 d . . . . .
N6 N 0.5483(5) 0.4933(3) 0.5925(2) 0.0389(14) Uani 1 1 d . . . . .
C1 C 0.3057(6) 0.2988(3) 0.5435(3) 0.0385(17) Uani 1 1 d . . . . .
N1 N 0.2838(5) 0.2506(3) 0.5239(3) 0.0396(15) Uani 1 1 d . . . . .
C8 C 0.4464(7) 0.3742(3) 0.6524(3) 0.0435(19) Uani 1 1 d . . . . .
N8 N 0.4909(7) 0.3693(4) 0.6912(3) 0.062(2) Uani 1 1 d . . . . .
C2 C 0.2604(6) 0.3434(4) 0.6216(3) 0.0439(19) Uani 1 1 d . . . . .
N2 N 0.2052(6) 0.3206(4) 0.6418(3) 0.0550(19) Uani 1 1 d . . . . .
C5 C 0.4882(7) 0.3294(4) 0.5737(3) 0.047(2) Uani 1 1 d . . . . .
N5 N 0.5577(6) 0.3006(3) 0.5688(3) 0.0507(18) Uani 1 1 d . . . . .
C3 C 0.3679(7) 0.4119(4) 0.5084(3) 0.045(2) Uani 1 1 d . . . . .
N3 N 0.3654(6) 0.4225(3) 0.4696(3) 0.0506(18) Uani 1 1 d . . . . .
C4 C 0.3195(6) 0.4745(3) 0.6142(3) 0.0398(18) Uani 1 1 d . . . . .
N4 N 0.2994(6) 0.5213(3) 0.6328(3) 0.0456(17) Uani 1 1 d . . . . .
C7 C 0.2107(7) 0.4159(4) 0.5422(3) 0.054(2) Uani 1 1 d . . . . .
N7 N 0.1320(8) 0.4317(5) 0.5229(4) 0.090(3) Uani 1 1 d . . . . .
Ni4 Ni 0.25901(9) 0.59323(4) 0.67262(4) 0.0446(3) Uani 1 1 d . . . . .
N21 N 0.2054(6) 0.6562(3) 0.7180(3) 0.0504(18) Uani 1 1 d . . . . .
N22 N 0.1950(6) 0.5275(3) 0.7124(3) 0.0505(18) Uani 1 1 d . . . . .
C21 C 0.2085(8) 0.7218(4) 0.7167(4) 0.061(3) Uani 1 1 d . . . . .
H21 H 0.2353 0.7429 0.6926 0.073 Uiso 1 1 calc R U . . .
C22 C 0.1742(8) 0.7585(4) 0.7491(4) 0.065(3) Uani 1 1 d . . . . .
H22 H 0.1776 0.8049 0.7475 0.078 Uiso 1 1 calc R U . . .
C23 C 0.1345(8) 0.7296(4) 0.7844(4) 0.062(3) Uani 1 1 d . . . . .
H23 H 0.1120 0.7554 0.8075 0.075 Uiso 1 1 calc R U . . .
C24 C 0.1284(7) 0.6624(4) 0.7852(3) 0.053(2) Uani 1 1 d . . . . .
H24 H 0.0999 0.6408 0.8085 0.064 Uiso 1 1 calc R U . . .
C25 C 0.1647(7) 0.6263(4) 0.7511(3) 0.051(2) Uani 1 1 d . . . . .
C26 C 0.1607(7) 0.5540(4) 0.7489(3) 0.049(2) Uani 1 1 d . . . . .
C27 C 0.1264(8) 0.5143(4) 0.7814(3) 0.056(2) Uani 1 1 d . . . . .
H27 H 0.1036 0.5338 0.8073 0.067 Uiso 1 1 calc R U . . .
C28 C 0.1251(8) 0.4481(4) 0.7766(3) 0.057(2) Uani 1 1 d . . . . .
H28 H 0.1009 0.4211 0.7987 0.069 Uiso 1 1 calc R U . . .
C29 C 0.1593(7) 0.4207(4) 0.7394(4) 0.057(2) Uani 1 1 d . . . . .
H29 H 0.1601 0.3744 0.7356 0.068 Uiso 1 1 calc R U . . .
C30 C 0.1925(8) 0.4615(4) 0.7075(3) 0.058(2) Uani 1 1 d . . . . .
H30 H 0.2144 0.4426 0.6813 0.070 Uiso 1 1 calc R U . . .
O61 O 0.1227(5) 0.6065(3) 0.6207(3) 0.0638(17) Uani 1 1 d D . . . .
C61 C 0.0489(19) 0.5584(12) 0.6150(11) 0.102(8) Uiso 0.5 1 d D . P A 1
H61A H -0.0086 0.5717 0.5899 0.152 Uiso 0.5 1 calc R U P A 1
H61B H 0.0762 0.5170 0.6059 0.152 Uiso 0.5 1 calc R U P A 1
H61C H 0.0269 0.5525 0.6450 0.152 Uiso 0.5 1 calc R U P A 1
O1W O -0.025(3) 0.5135(17) 0.5700(13) 0.185(12) Uiso 0.5 1 d . . P B 2
O62 O 0.3895(6) 0.5802(4) 0.7271(3) 0.0697(19) Uani 1 1 d D . . . .
C62 C 0.4798(14) 0.6091(12) 0.7283(9) 0.081(6) Uiso 0.5 1 d D . P C 1
H62A H 0.5280 0.5952 0.7571 0.122 Uiso 0.5 1 calc R U P C 1
H62B H 0.5047 0.5961 0.7000 0.122 Uiso 0.5 1 calc R U P C 1
H62C H 0.4720 0.6568 0.7286 0.122 Uiso 0.5 1 calc R U P C 1
O2W O 0.581(2) 0.6437(14) 0.7341(10) 0.153(9) Uiso 0.5 1 d . . P D 2
Ni1 Ni 0.66374(8) 0.55803(4) 0.60155(4) 0.0394(2) Uani 1 1 d . . . . .
N31 N 0.7904(6) 0.6172(3) 0.6189(3) 0.0525(18) Uani 1 1 d . . . . .
N32 N 0.7140(6) 0.5369(3) 0.6737(3) 0.0505(18) Uani 1 1 d . . . . .
C31 C 0.8159(9) 0.6621(5) 0.5901(4) 0.070(3) Uani 1 1 d . . . . .
H31 H 0.7833 0.6621 0.5574 0.084 Uiso 1 1 calc R U . . .
C32 C 0.8894(10) 0.7090(5) 0.6069(6) 0.083(4) Uani 1 1 d . . . . .
H32 H 0.9053 0.7414 0.5859 0.099 Uiso 1 1 calc R U . . .
C33 C 0.9389(10) 0.7081(7) 0.6542(6) 0.097(5) Uani 1 1 d . . . . .
H33 H 0.9899 0.7392 0.6663 0.116 Uiso 1 1 calc R U . . .
C34 C 0.9125(9) 0.6610(6) 0.6835(5) 0.082(3) Uani 1 1 d . . . . .
H34 H 0.9466 0.6588 0.7160 0.098 Uiso 1 1 calc R U . . .
C35 C 0.8359(7) 0.6165(5) 0.6657(4) 0.060(2) Uani 1 1 d . . . . .
C36 C 0.8006(8) 0.5659(5) 0.6951(4) 0.059(2) Uani 1 1 d . . . . .
C37 C 0.8492(10) 0.5498(7) 0.7412(4) 0.080(3) Uani 1 1 d . . . . .
H37 H 0.9118 0.5695 0.7552 0.096 Uiso 1 1 calc R U . . .
C38 C 0.8068(12) 0.5055(7) 0.7664(4) 0.091(4) Uani 1 1 d . . . . .
H38 H 0.8395 0.4938 0.7980 0.109 Uiso 1 1 calc R U . . .
C39 C 0.7145(12) 0.4775(6) 0.7451(4) 0.086(4) Uani 1 1 d . . . . .
H39 H 0.6817 0.4480 0.7624 0.103 Uiso 1 1 calc R U . . .
C40 C 0.6727(9) 0.4932(5) 0.6991(4) 0.065(3) Uani 1 1 d . . . . .
H40 H 0.6114 0.4725 0.6842 0.077 Uiso 1 1 calc R U . . .
O71 O 0.7584(5) 0.4787(3) 0.5882(2) 0.0602(17) Uani 1 1 d . . . . .
H71A H 0.8197 0.4828 0.5880 0.090 Uiso 1 1 d R U . . .
H71B H 0.7310 0.4500 0.5687 0.090 Uiso 1 1 d R U . . .
Ni2 Ni 0.30934(8) 0.71653(4) 0.45176(4) 0.0410(2) Uani 1 1 d . . . . .
N41 N 0.1700(6) 0.7235(4) 0.4689(3) 0.062(2) Uani 1 1 d . . . . .
N42 N 0.2200(6) 0.6785(3) 0.3914(3) 0.0497(17) Uani 1 1 d . . . . .
C41 C 0.1516(9) 0.7475(7) 0.5094(4) 0.083(4) Uani 1 1 d . . . . .
H41 H 0.2063 0.7640 0.5327 0.100 Uiso 1 1 calc R U . . .
C42 C 0.0590(10) 0.7494(10) 0.5187(5) 0.114(6) Uani 1 1 d . . . . .
H42 H 0.0495 0.7676 0.5479 0.137 Uiso 1 1 calc R U . . .
C43 C -0.0201(10) 0.7257(10) 0.4870(6) 0.123(6) Uani 1 1 d . . . . .
H43 H -0.0862 0.7283 0.4927 0.147 Uiso 1 1 calc R U . . .
C44 C -0.0019(9) 0.6967(9) 0.4449(5) 0.108(5) Uani 1 1 d . . . . .
H44 H -0.0555 0.6780 0.4220 0.130 Uiso 1 1 calc R U . . .
C45 C 0.0962(8) 0.6961(7) 0.4377(4) 0.077(3) Uani 1 1 d . . . . .
C46 C 0.1229(8) 0.6706(6) 0.3933(4) 0.069(3) Uani 1 1 d . . . . .
C47 C 0.0550(10) 0.6426(8) 0.3563(5) 0.097(4) Uani 1 1 d . . . . .
H47 H -0.0121 0.6342 0.3591 0.116 Uiso 1 1 calc R U . . .
C48 C 0.0866(10) 0.6268(7) 0.3148(5) 0.089(4) Uani 1 1 d . . . . .
H48 H 0.0416 0.6073 0.2886 0.106 Uiso 1 1 calc R U . . .
C49 C 0.1850(9) 0.6400(6) 0.3126(4) 0.074(3) Uani 1 1 d . . . . .
H49 H 0.2076 0.6324 0.2840 0.088 Uiso 1 1 calc R U . . .
C50 C 0.2495(8) 0.6641(5) 0.3520(4) 0.060(2) Uani 1 1 d . . . . .
H50 H 0.3181 0.6707 0.3509 0.073 Uiso 1 1 calc R U . . .
O81 O 0.3192(8) 0.6189(3) 0.4813(2) 0.098(3) Uani 1 1 d D . . . .
C81 C 0.3776(19) 0.5900(10) 0.5198(7) 0.056(7) Uani 0.5 1 d D . P E 1
H81A H 0.3585 0.5439 0.5209 0.084 Uiso 0.5 1 calc R U P E 1
H81B H 0.4483 0.5930 0.5176 0.084 Uiso 0.5 1 calc R U P E 1
H81C H 0.3683 0.6123 0.5488 0.084 Uiso 0.5 1 calc R U P E 1
C81' C 0.337(3) 0.5985(15) 0.5272(7) 0.107(15) Uani 0.5 1 d D . P E 2
H81D H 0.3364 0.5505 0.5282 0.161 Uiso 0.5 1 calc R U P E 2
H81E H 0.4026 0.6147 0.5442 0.161 Uiso 0.5 1 calc R U P E 2
H81F H 0.2842 0.6156 0.5424 0.161 Uiso 0.5 1 calc R U P E 2
O82 O 0.2931(6) 0.8085(3) 0.4182(2) 0.0651(18) Uani 1 1 d . . . . .
H82A H 0.3141 0.8055 0.3929 0.098 Uiso 1 1 d R U . . .
H82B H 0.2321 0.8055 0.4194 0.098 Uiso 1 1 d R U . . .
Ni3 Ni 0.69808(8) 0.84415(4) 0.49682(4) 0.0398(2) Uani 1 1 d . . . . .
N51 N 0.7519(6) 0.8847(3) 0.4411(3) 0.0481(17) Uani 1 1 d . . . . .
N52 N 0.6727(6) 0.9432(3) 0.5062(3) 0.0506(18) Uani 1 1 d . . . . .
C51 C 0.7940(8) 0.8531(4) 0.4093(4) 0.056(2) Uani 1 1 d . . . . .
H51 H 0.7997 0.8068 0.4114 0.067 Uiso 1 1 calc R U . . .
C52 C 0.8289(8) 0.8845(4) 0.3740(4) 0.061(3) Uani 1 1 d . . . . .
H52 H 0.8587 0.8605 0.3522 0.074 Uiso 1 1 calc R U . . .
C53 C 0.8197(8) 0.9523(4) 0.3708(4) 0.061(2) Uani 1 1 d . . . . .
H53 H 0.8434 0.9754 0.3467 0.073 Uiso 1 1 calc R U . . .
C54 C 0.7765(7) 0.9855(4) 0.4023(3) 0.054(2) Uani 1 1 d . . . . .
H54 H 0.7695 1.0318 0.4003 0.064 Uiso 1 1 calc R U . . .
C55 C 0.7430(7) 0.9511(4) 0.4372(3) 0.049(2) Uani 1 1 d . . . . .
C56 C 0.6934(7) 0.9825(4) 0.4724(3) 0.047(2) Uani 1 1 d . . . . .
C57 C 0.6704(9) 1.0484(4) 0.4711(4) 0.064(3) Uani 1 1 d . . . . .
H57 H 0.6847 1.0756 0.4465 0.077 Uiso 1 1 calc R U . . .
C58 C 0.6263(11) 1.0745(4) 0.5061(4) 0.085(4) Uani 1 1 d . . . . .
H58 H 0.6102 1.1198 0.5063 0.102 Uiso 1 1 calc R U . . .
C59 C 0.6062(12) 1.0332(5) 0.5408(5) 0.099(5) Uani 1 1 d . . . . .
H59 H 0.5754 1.0497 0.5651 0.119 Uiso 1 1 calc R U . . .
C60 C 0.6309(10) 0.9679(4) 0.5400(4) 0.073(3) Uani 1 1 d . . . . .
H60 H 0.6175 0.9398 0.5643 0.087 Uiso 1 1 calc R U . . .
O91 O 0.5512(4) 0.8402(2) 0.4517(2) 0.0486(14) Uani 1 1 d . . . . .
H91A H 0.5487 0.8641 0.4276 0.073 Uiso 1 1 d R U . . .
H91B H 0.5405 0.8009 0.4434 0.073 Uiso 1 1 d R U . . .
O92 O 0.8404(5) 0.8483(3) 0.5426(3) 0.0631(17) Uani 1 1 d . . . . .
H92A H 0.8303 0.8515 0.5703 0.095 Uiso 1 1 d R U . . .
H92B H 0.8834 0.8768 0.5400 0.095 Uiso 1 1 d R U . . .
O3W O 0.5128(6) 0.9152(3) 0.3671(2) 0.0663(19) Uani 1 1 d . . . . .
H5O H 0.4556 0.9007 0.3541 0.099 Uiso 1 1 d R U . . .
H6O H 0.5129 0.9530 0.3786 0.099 Uiso 1 1 d R U . . .
O4W O 0.8816(6) 0.7603(4) 0.7699(3) 0.079(2) Uani 1 1 d . . . . .
H7O H 0.8659 0.7918 0.7857 0.119 Uiso 1 1 d R U . . .
H8O H 0.8317 0.7584 0.7469 0.119 Uiso 1 1 d R U . . .
O5W O 0.0675(7) 0.2305(4) 0.6733(3) 0.093(3) Uani 1 1 d . . . . .
H9O H 0.1027 0.2614 0.6664 0.139 Uiso 1 1 d R U . . .
H10O H 0.0901 0.2344 0.7028 0.139 Uiso 1 1 d R U . . .
O6W O 0.8528(8) 0.6689(4) 0.8341(4) 0.104(3) Uani 1 1 d . . . . .
H11O H 0.8029 0.6682 0.8111 0.156 Uiso 1 1 d R U . . .
H12O H 0.8918 0.6990 0.8296 0.156 Uiso 1 1 d R U . . .
O7W O 0.4361(10) 0.4500(5) 0.7658(4) 0.052(3) Uani 0.5 1 d . . P . .
O8W O 0.0764(9) 0.8832(7) 0.6476(6) 0.073(4) Uani 0.5 1 d . . P . .
O9W O 0.8442(12) 0.8682(7) 0.6389(4) 0.071(4) Uani 0.5 1 d . . P . .
O10W O 0.0877(10) 0.8357(7) 0.3847(6) 0.079(4) Uani 0.5 1 d . . P . .
O11W O 0.1174(17) 0.5813(8) 0.5210(6) 0.107(7) Uani 0.5 1 d . . P . .

loop_
_atom_site_aniso_label
_atom_site_aniso_U_11
_atom_site_aniso_U_22
_atom_site_aniso_U_33
_atom_site_aniso_U_23
_atom_site_aniso_U_13
_atom_site_aniso_U_12
W2 0.0584(2) 0.02516(14) 0.04340(19) -0.00335(12) 0.02150(16) -0.00226(13)
C11 0.072(6) 0.025(4) 0.061(6) -0.004(3) 0.038(5) 0.001(4)
N11 0.067(5) 0.028(3) 0.066(5) -0.009(3) 0.031(4) -0.001(3)
C17 0.051(5) 0.026(3) 0.057(6) 0.003(3) 0.025(4) 0.002(3)
N17 0.053(4) 0.035(3) 0.053(5) 0.000(3) 0.021(4) 0.003(3)
C18 0.075(7) 0.048(5) 0.043(5) -0.006(4) 0.014(5) -0.003(4)
N18 0.083(7) 0.066(5) 0.053(5) -0.010(4) 0.012(5) -0.006(5)
C12 0.051(5) 0.023(3) 0.044(5) -0.003(3) 0.011(4) -0.002(3)
N12 0.056(4) 0.033(3) 0.051(4) 0.000(3) 0.020(4) 0.001(3)
C13 0.057(5) 0.025(4) 0.047(5) -0.005(3) 0.016(4) -0.001(3)
N13 0.052(4) 0.035(3) 0.048(4) -0.002(3) 0.013(3) -0.003(3)
C16 0.075(6) 0.023(3) 0.056(5) 0.000(3) 0.029(5) -0.002(4)
N16 0.070(6) 0.040(4) 0.082(6) -0.004(4) 0.036(5) 0.005(4)
C15 0.075(6) 0.038(4) 0.054(6) -0.001(4) 0.027(5) -0.002(4)
N15 0.109(8) 0.070(5) 0.053(5) -0.004(4) 0.038(5) -0.005(5)
C14 0.062(5) 0.031(4) 0.053(5) -0.004(3) 0.028(4) -0.003(4)
N14 0.079(6) 0.034(4) 0.062(5) -0.012(3) 0.034(4) -0.007(3)
W1 0.04293(17) 0.02308(13) 0.03857(17) 0.00043(11) 0.01594(13) 0.00081(12)
C6 0.043(5) 0.035(4) 0.040(4) 0.000(3) 0.010(4) 0.003(3)
N6 0.047(4) 0.038(3) 0.034(4) 0.000(3) 0.012(3) -0.006(3)
C1 0.041(4) 0.027(3) 0.052(5) 0.002(3) 0.018(4) 0.002(3)
N1 0.037(4) 0.028(3) 0.059(4) 0.002(3) 0.021(3) -0.001(2)
C8 0.049(5) 0.034(4) 0.049(5) 0.005(3) 0.014(4) -0.008(3)
N8 0.074(6) 0.060(5) 0.046(5) 0.014(4) 0.002(4) -0.011(4)
C2 0.048(5) 0.035(4) 0.051(5) -0.005(3) 0.018(4) -0.002(3)
N2 0.055(5) 0.054(4) 0.064(5) 0.003(4) 0.031(4) -0.012(3)
C5 0.058(6) 0.039(4) 0.045(5) -0.002(3) 0.014(4) -0.005(4)
N5 0.049(4) 0.043(4) 0.059(5) -0.013(3) 0.009(4) 0.009(3)
C3 0.060(6) 0.035(4) 0.043(5) -0.006(3) 0.020(4) -0.013(3)
N3 0.072(5) 0.037(3) 0.046(5) -0.004(3) 0.020(4) -0.017(3)
C4 0.049(5) 0.030(3) 0.046(5) 0.005(3) 0.024(4) 0.002(3)
N4 0.059(5) 0.035(3) 0.051(4) 0.001(3) 0.031(4) -0.003(3)
C7 0.056(6) 0.048(5) 0.052(6) 0.001(4) -0.001(5) 0.017(4)
N7 0.078(7) 0.093(7) 0.087(7) -0.006(6) -0.012(6) 0.033(6)
Ni4 0.0607(7) 0.0278(4) 0.0535(7) -0.0042(4) 0.0306(6) -0.0015(4)
N21 0.055(5) 0.044(4) 0.058(5) -0.013(3) 0.027(4) -0.003(3)
N22 0.069(5) 0.037(3) 0.053(5) -0.005(3) 0.031(4) -0.001(3)
C21 0.078(7) 0.032(4) 0.082(7) -0.015(4) 0.039(6) 0.001(4)
C22 0.075(7) 0.037(4) 0.087(8) -0.019(5) 0.027(6) 0.002(4)
C23 0.067(6) 0.049(5) 0.077(7) -0.029(5) 0.028(6) 0.007(4)
C24 0.053(5) 0.057(5) 0.054(6) -0.019(4) 0.023(4) -0.005(4)
C25 0.056(5) 0.045(4) 0.057(6) -0.013(4) 0.025(5) -0.006(4)
C26 0.062(6) 0.046(4) 0.046(5) -0.009(4) 0.024(4) 0.001(4)
C27 0.070(6) 0.054(5) 0.051(5) -0.004(4) 0.030(5) -0.002(4)
C28 0.069(6) 0.052(5) 0.059(6) 0.006(4) 0.034(5) -0.004(4)
C29 0.064(6) 0.035(4) 0.081(7) 0.004(4) 0.036(5) 0.002(4)
C30 0.082(7) 0.045(4) 0.059(6) -0.009(4) 0.042(5) -0.004(4)
O61 0.061(4) 0.059(4) 0.073(5) -0.003(3) 0.016(3) 0.009(3)
O62 0.068(5) 0.081(5) 0.064(5) -0.006(4) 0.021(4) -0.002(4)
Ni1 0.0485(6) 0.0293(4) 0.0406(6) -0.0021(4) 0.0103(5) -0.0035(4)
N31 0.054(4) 0.043(4) 0.059(5) -0.006(3) 0.009(4) -0.005(3)
N32 0.065(5) 0.041(3) 0.045(4) -0.010(3) 0.012(4) 0.000(3)
C31 0.089(8) 0.050(5) 0.073(7) -0.014(5) 0.024(6) -0.011(5)
C32 0.074(8) 0.064(6) 0.115(11) -0.013(7) 0.033(8) -0.027(6)
C33 0.065(8) 0.085(8) 0.138(14) -0.041(9) 0.016(9) -0.020(6)
C34 0.067(7) 0.085(8) 0.086(9) -0.032(7) 0.002(6) -0.007(6)
C35 0.048(5) 0.061(5) 0.069(7) -0.022(5) 0.005(5) 0.003(4)
C36 0.063(6) 0.062(5) 0.051(6) -0.013(4) 0.010(5) 0.009(5)
C37 0.075(8) 0.106(9) 0.051(7) -0.016(6) -0.003(6) 0.005(7)
C38 0.122(12) 0.096(9) 0.046(7) -0.007(6) -0.002(7) 0.023(8)
C39 0.127(12) 0.082(8) 0.047(7) 0.001(5) 0.014(7) 0.013(7)
C40 0.091(8) 0.053(5) 0.049(6) -0.005(4) 0.013(5) 0.006(5)
O71 0.054(4) 0.050(3) 0.079(5) -0.024(3) 0.019(3) 0.002(3)
Ni2 0.0429(6) 0.0349(5) 0.0467(6) -0.0002(4) 0.0132(5) 0.0015(4)
N41 0.043(4) 0.086(6) 0.057(5) -0.008(4) 0.014(4) -0.011(4)
N42 0.054(5) 0.049(4) 0.047(4) 0.004(3) 0.013(4) -0.004(3)
C41 0.050(6) 0.138(11) 0.067(7) -0.018(7) 0.023(6) -0.018(6)
C42 0.057(8) 0.213(18) 0.078(9) -0.031(10) 0.026(7) -0.014(9)
C43 0.041(7) 0.24(2) 0.098(11) -0.005(12) 0.031(7) -0.003(9)
C44 0.044(7) 0.193(16) 0.084(10) 0.001(10) 0.008(6) -0.034(8)
C45 0.044(6) 0.119(9) 0.069(7) -0.006(7) 0.013(5) -0.015(6)
C46 0.051(6) 0.093(8) 0.062(7) -0.004(6) 0.008(5) -0.010(5)
C47 0.071(8) 0.143(12) 0.076(9) -0.029(8) 0.014(7) -0.026(8)
C48 0.076(9) 0.105(9) 0.073(8) -0.019(7) -0.010(7) 0.007(7)
C49 0.075(8) 0.082(7) 0.062(7) -0.008(6) 0.011(6) 0.010(6)
C50 0.069(7) 0.058(5) 0.051(6) 0.000(4) 0.008(5) 0.002(5)
O81 0.194(10) 0.041(3) 0.045(4) 0.007(3) -0.008(5) -0.021(5)
C81 0.076(15) 0.027(9) 0.049(12) -0.022(8) -0.024(11) 0.021(10)
C81' 0.20(4) 0.044(13) 0.10(2) 0.031(13) 0.06(2) 0.065(19)
O82 0.086(5) 0.044(3) 0.069(5) 0.008(3) 0.024(4) 0.008(3)
Ni3 0.0455(6) 0.0241(4) 0.0552(6) -0.0025(4) 0.0223(5) -0.0013(4)
N51 0.056(4) 0.031(3) 0.063(5) -0.004(3) 0.028(4) -0.001(3)
N52 0.064(5) 0.033(3) 0.064(5) 0.004(3) 0.034(4) 0.001(3)
C51 0.071(6) 0.039(4) 0.070(6) 0.000(4) 0.043(5) 0.002(4)
C52 0.068(6) 0.049(5) 0.077(7) -0.012(5) 0.040(5) -0.003(4)
C53 0.079(7) 0.047(5) 0.063(6) 0.005(4) 0.033(5) -0.005(4)
C54 0.065(6) 0.043(4) 0.061(6) 0.006(4) 0.030(5) -0.001(4)
C55 0.058(5) 0.031(4) 0.062(6) 0.001(4) 0.023(4) -0.001(3)
C56 0.055(5) 0.031(4) 0.061(6) -0.001(3) 0.024(4) 0.001(3)
C57 0.097(8) 0.027(4) 0.080(7) 0.004(4) 0.044(6) -0.001(4)
C58 0.147(12) 0.032(4) 0.096(9) 0.003(5) 0.070(9) 0.013(5)
C59 0.171(14) 0.044(5) 0.113(10) 0.004(6) 0.096(10) 0.025(7)
C60 0.120(10) 0.033(4) 0.085(8) -0.002(4) 0.065(7) 0.005(5)
O91 0.056(4) 0.033(3) 0.059(4) -0.001(2) 0.016(3) 0.003(2)
O92 0.057(4) 0.048(3) 0.085(5) -0.008(3) 0.016(4) -0.011(3)
O3W 0.095(5) 0.045(3) 0.067(5) 0.001(3) 0.037(4) 0.002(3)
O4W 0.087(6) 0.070(4) 0.074(5) -0.009(4) 0.003(4) 0.002(4)
O5W 0.117(7) 0.076(5) 0.104(6) -0.024(4) 0.066(6) -0.018(5)
O6W 0.140(9) 0.067(5) 0.119(8) -0.012(5) 0.059(7) -0.006(5)
O7W 0.077(9) 0.039(6) 0.048(7) 0.007(5) 0.028(6) 0.010(6)
O8W 0.035(7) 0.089(10) 0.099(11) -0.006(8) 0.022(7) 0.008(7)
O9W 0.084(10) 0.093(10) 0.035(7) -0.008(6) 0.011(7) -0.045(8)
O10W 0.044(8) 0.068(8) 0.113(13) -0.006(8) -0.008(8) 0.009(6)
O11W 0.153(18) 0.083(11) 0.071(11) -0.015(9) -0.007(11) 0.054(11)

loop_
_atom_type_symbol
_atom_type_description
_atom_type_scat_dispersion_real
_atom_type_scat_dispersion_imag
_atom_type_scat_source
C C 0.0033 0.0016 'International Tables Vol C Tables 4.2.6.8 and 6.1.1.4'
H H 0.0000 0.0000 'International Tables Vol C Tables 4.2.6.8 and 6.1.1.4'
N N 0.0061 0.0033 'International Tables Vol C Tables 4.2.6.8 and 6.1.1.4'
O O 0.0106 0.0060 'International Tables Vol C Tables 4.2.6.8 and 6.1.1.4'
Ni Ni 0.3393 1.1124 'International Tables Vol C Tables 4.2.6.8 and 6.1.1.4'
W W -0.8490 6.8722 'International Tables Vol C Tables 4.2.6.8 and 6.1.1.4'

loop_
_geom_angle_atom_site_label_1
_geom_angle_atom_site_label_2
_geom_angle_atom_site_label_3
_geom_angle
_geom_angle_site_symmetry_1
_geom_angle_site_symmetry_3
C17 W2 C15 146.1(4) . .
C17 W2 C16 75.8(3) . .
C15 W2 C16 78.2(4) . .
C17 W2 C18 140.4(3) . .
C15 W2 C18 72.4(4) . .
C16 W2 C18 139.2(3) . .
C17 W2 C13 83.6(3) . .
C15 W2 C13 103.1(3) . .
C16 W2 C13 139.8(3) . .
C18 W2 C13 75.4(3) . .
C17 W2 C12 69.5(3) . .
C15 W2 C12 144.3(3) . .
C16 W2 C12 123.9(3) . .
C18 W2 C12 73.5(3) . .
C13 W2 C12 78.1(3) . .
C17 W2 C14 105.5(3) . .
C15 W2 C14 87.0(3) . .
C16 W2 C14 72.7(3) . .
C18 W2 C14 78.0(3) . .
C13 W2 C14 147.0(3) . .
C12 W2 C14 75.8(3) . .
C17 W2 C11 78.1(3) . .
C15 W2 C11 73.4(3) . .
C16 W2 C11 72.0(3) . .
C18 W2 C11 123.4(4) . .
C13 W2 C11 70.2(3) . .
C12 W2 C11 136.6(3) . .
C14 W2 C11 142.4(3) . .
N11 C11 W2 174.8(8) . .
C11 N11 Ni4 164.8(8) . .
N17 C17 W2 176.2(7) . .
C17 N17 Ni2 169.1(6) . .
N18 C18 W2 179.4(9) . .
N12 C12 W2 177.3(8) . .
C12 N12 Ni3 168.2(7) . .
N13 C13 W2 177.3(8) . .
C13 N13 Ni1 167.3(7) . .
N16 C16 W2 176.8(7) . .
N15 C15 W2 175.4(8) . .
N14 C14 W2 179.1(9) . .
C4 W1 C1 145.9(3) . .
C4 W1 C3 108.5(3) . .
C1 W1 C3 78.5(3) . .
C4 W1 C7 73.1(3) . .
C1 W1 C7 77.9(3) . .
C3 W1 C7 71.9(4) . .
C4 W1 C5 141.8(3) . .
C1 W1 C5 71.7(3) . .
C3 W1 C5 80.0(3) . .
C7 W1 C5 142.0(3) . .
C4 W1 C8 79.4(3) . .
C1 W1 C8 114.8(3) . .
C3 W1 C8 144.5(3) . .
C7 W1 C8 141.1(3) . .
C5 W1 C8 74.3(3) . .
C4 W1 C6 71.8(3) . .
C1 W1 C6 140.1(3) . .
C3 W1 C6 74.5(3) . .
C7 W1 C6 119.3(3) . .
C5 W1 C6 75.2(3) . .
C8 W1 C6 75.6(3) . .
C4 W1 C2 81.5(3) . .
C1 W1 C2 74.4(3) . .
C3 W1 C2 141.7(3) . .
C7 W1 C2 76.3(4) . .
C5 W1 C2 115.4(3) . .
C8 W1 C2 72.8(3) . .
C6 W1 C2 141.7(3) . .
N6 C6 W1 176.6(7) . .
C6 N6 Ni1 178.9(7) . .
N1 C1 W1 175.4(6) . .
C1 N1 Ni3 156.9(6) . 3_666
N8 C8 W1 177.2(8) . .
N2 C2 W1 177.3(8) . .
N5 C5 W1 176.9(7) . .
C5 N5 Ni2 157.6(7) . 3_666
N3 C3 W1 174.9(8) . .
C3 N3 Ni1 170.7(8) . 3_666
N4 C4 W1 178.9(8) . .
C4 N4 Ni4 171.2(6) . .
N7 C7 W1 178.4(9) . .
N4 Ni4 N11 93.9(3) . .
N4 Ni4 N22 92.3(2) . .
N11 Ni4 N22 172.2(3) . .
N4 Ni4 N21 171.1(3) . .
N11 Ni4 N21 94.9(3) . .
N22 Ni4 N21 78.9(3) . .
N4 Ni4 O62 92.3(3) . .
N11 Ni4 O62 91.1(3) . .
N22 Ni4 O62 84.1(3) . .
N21 Ni4 O62 88.1(3) . .
N4 Ni4 O61 89.9(3) . .
N11 Ni4 O61 91.1(3) . .
N22 Ni4 O61 93.5(3) . .
N21 Ni4 O61 89.4(3) . .
O62 Ni4 O61 176.8(3) . .
C21 N21 C25 119.7(7) . .
C21 N21 Ni4 125.7(6) . .
C25 N21 Ni4 114.6(5) . .
C26 N22 C30 118.3(7) . .
C26 N22 Ni4 115.2(5) . .
C30 N22 Ni4 126.2(6) . .
N21 C21 C22 121.0(9) . .
C21 C22 C23 121.0(8) . .
C24 C23 C22 118.3(8) . .
C23 C24 C25 118.9(9) . .
N21 C25 C24 121.1(8) . .
N21 C25 C26 116.1(7) . .
C24 C25 C26 122.8(8) . .
N22 C26 C27 120.8(7) . .
N22 C26 C25 114.7(7) . .
C27 C26 C25 124.5(7) . .
C28 C27 C26 120.6(8) . .
C27 C28 C29 119.0(8) . .
C28 C29 C30 118.9(8) . .
N22 C30 C29 122.4(8) . .
C61 O61 Ni4 119.5(14) . .
C62 O62 Ni4 125.1(12) . .
N6 Ni1 N3 91.2(3) . 3_666
N6 Ni1 N13 97.3(3) . .
N3 Ni1 N13 93.4(3) 3_666 .
N6 Ni1 N31 172.4(3) . .
N3 Ni1 N31 95.7(3) 3_666 .
N13 Ni1 N31 85.6(3) . .
N6 Ni1 N32 94.1(3) . .
N3 Ni1 N32 172.1(3) 3_666 .
N13 Ni1 N32 91.6(3) . .
N31 Ni1 N32 78.7(3) . .
N6 Ni1 O71 88.0(2) . .
N3 Ni1 O71 87.9(3) 3_666 .
N13 Ni1 O71 174.5(3) . .
N31 Ni1 O71 89.0(3) . .
N32 Ni1 O71 86.6(3) . .
C31 N31 C35 120.0(9) . .
C31 N31 Ni1 124.6(7) . .
C35 N31 Ni1 114.3(6) . .
C36 N32 C40 118.0(9) . .
C36 N32 Ni1 115.6(6) . .
C40 N32 Ni1 126.1(7) . .
N31 C31 C32 121.6(12) . .
C33 C32 C31 119.4(12) . .
C34 C33 C32 118.4(11) . .
C33 C34 C35 120.3(13) . .
N31 C35 C34 120.2(11) . .
N31 C35 C36 116.1(8) . .
C34 C35 C36 123.7(11) . .
N32 C36 C37 121.6(10) . .
N32 C36 C35 114.0(9) . .
C37 C36 C35 124.4(10) . .
C38 C37 C36 119.7(12) . .
C37 C38 C39 118.9(12) . .
C40 C39 C38 118.6(13) . .
N32 C40 C39 123.1(12) . .
N17 Ni2 N42 171.2(3) . .
N17 Ni2 N5 93.2(3) . 3_666
N42 Ni2 N5 95.3(3) . 3_666
N17 Ni2 N41 91.8(3) . .
N42 Ni2 N41 79.5(3) . .
N5 Ni2 N41 173.4(3) 3_666 .
N17 Ni2 O82 93.8(3) . .
N42 Ni2 O82 88.1(3) . .
N5 Ni2 O82 91.9(3) 3_666 .
N41 Ni2 O82 92.1(3) . .
N17 Ni2 O81 90.6(3) . .
N42 Ni2 O81 87.5(3) . .
N5 Ni2 O81 88.3(4) 3_666 .
N41 Ni2 O81 87.3(4) . .
O82 Ni2 O81 175.6(3) . .
C45 N41 C41 119.3(9) . .
C45 N41 Ni2 114.4(7) . .
C41 N41 Ni2 126.0(7) . .
C50 N42 C46 119.6(9) . .
C50 N42 Ni2 125.3(7) . .
C46 N42 Ni2 115.0(7) . .
N41 C41 C42 122.9(12) . .
C43 C42 C41 120.4(13) . .
C42 C43 C44 117.9(12) . .
C45 C44 C43 118.7(12) . .
N41 C45 C44 120.5(12) . .
N41 C45 C46 116.0(9) . .
C44 C45 C46 123.2(11) . .
N42 C46 C47 121.5(11) . .
N42 C46 C45 114.5(9) . .
C47 C46 C45 123.9(11) . .
C46 C47 C48 118.6(12) . .
C49 C48 C47 118.5(12) . .
C50 C49 C48 119.3(11) . .
N42 C50 C49 122.2(11) . .
C81 O81 Ni2 134.4(11) . .
C81' O81 Ni2 130.4(14) . .
N12 Ni3 N1 93.4(2) . 3_666
N12 Ni3 N51 172.3(2) . .
N1 Ni3 N51 93.9(2) 3_666 .
N12 Ni3 N52 93.6(3) . .
N1 Ni3 N52 170.8(3) 3_666 .
N51 Ni3 N52 78.9(3) . .
N12 Ni3 O92 90.0(3) . .
N1 Ni3 O92 93.8(3) 3_666 .
N51 Ni3 O92 92.0(3) . .
N52 Ni3 O92 92.1(3) . .
N12 Ni3 O91 88.7(3) . .
N1 Ni3 O91 86.8(2) 3_666 .
N51 Ni3 O91 89.2(3) . .
N52 Ni3 O91 87.5(3) . .
O92 Ni3 O91 178.6(3) . .
C51 N51 C55 117.7(7) . .
C51 N51 Ni3 127.4(5) . .
C55 N51 Ni3 114.9(5) . .
C60 N52 C56 119.7(7) . .
C60 N52 Ni3 125.1(6) . .
C56 N52 Ni3 114.9(5) . .
N51 C51 C52 123.1(8) . .
C51 C52 C53 118.3(8) . .
C54 C53 C52 119.7(8) . .
C53 C54 C55 119.2(8) . .
N51 C55 C54 121.9(8) . .
N51 C55 C56 114.9(7) . .
C54 C55 C56 123.2(7) . .
N52 C56 C57 121.4(8) . .
N52 C56 C55 115.9(7) . .
C57 C56 C55 122.7(8) . .
C56 C57 C58 119.2(9) . .
C59 C58 C57 118.3(8) . .
C58 C59 C60 119.7(10) . .
N52 C60 C59 121.7(9) . .

loop_
_geom_bond_atom_site_label_1
_geom_bond_atom_site_label_2
_geom_bond_distance
_geom_bond_site_symmetry_2
W2 C17 2.122(10) .
W2 C15 2.150(9) .
W2 C16 2.152(10) .
W2 C18 2.157(12) .
W2 C13 2.159(7) .
W2 C12 2.171(8) .
W2 C14 2.177(7) .
W2 C11 2.184(8) .
C11 N11 1.140(10) .
N11 Ni4 2.037(7) .
C17 N17 1.167(11) .
N17 Ni2 1.992(8) .
C18 N18 1.163(13) .
C12 N12 1.150(10) .
N12 Ni3 2.041(7) .
C13 N13 1.126(10) .
N13 Ni1 2.042(7) .
C16 N16 1.183(12) .
C15 N15 1.147(12) .
C14 N14 1.164(10) .
W1 C4 2.141(7) .
W1 C1 2.152(7) .
W1 C3 2.154(9) .
W1 C7 2.163(9) .
W1 C5 2.163(9) .
W1 C8 2.166(9) .
W1 C6 2.166(8) .
W1 C2 2.172(8) .
C6 N6 1.148(10) .
N6 Ni1 2.025(6) .
C1 N1 1.140(9) .
N1 Ni3 2.053(6) 3_666
C8 N8 1.151(11) .
C2 N2 1.141(10) .
C5 N5 1.147(11) .
N5 Ni2 2.050(8) 3_666
C3 N3 1.128(10) .
N3 Ni1 2.036(8) 3_666
C4 N4 1.156(9) .
N4 Ni4 2.008(6) .
C7 N7 1.141(13) .
Ni4 N22 2.071(7) .
Ni4 N21 2.072(7) .
Ni4 O62 2.115(8) .
Ni4 O61 2.132(7) .
N21 C21 1.340(10) .
N21 C25 1.345(11) .
N22 C26 1.347(10) .
N22 C30 1.353(10) .
C21 C22 1.353(13) .
C22 C23 1.380(15) .
C23 C24 1.374(13) .
C24 C25 1.396(11) .
C25 C26 1.478(11) .
C26 C27 1.391(12) .
C27 C28 1.358(13) .
C28 C29 1.373(13) .
C29 C30 1.384(12) .
O61 C61 1.388(17) .
O62 C62 1.357(16) .
Ni1 N3 2.036(8) 3_666
Ni1 N31 2.075(7) .
Ni1 N32 2.081(7) .
Ni1 O71 2.154(6) .
N31 C31 1.327(13) .
N31 C35 1.353(13) .
N32 C36 1.344(12) .
N32 C40 1.350(12) .
C31 C32 1.393(15) .
C32 C33 1.38(2) .
C33 C34 1.37(2) .
C34 C35 1.394(15) .
C35 C36 1.478(15) .
C36 C37 1.387(15) .
C37 C38 1.361(18) .
C38 C39 1.40(2) .
C39 C40 1.359(15) .
Ni2 N42 2.043(8) .
Ni2 N5 2.050(8) 3_666
Ni2 N41 2.064(8) .
Ni2 O82 2.099(6) .
Ni2 O81 2.158(6) .
N41 C45 1.318(14) .
N41 C41 1.335(14) .
N42 C50 1.314(12) .
N42 C46 1.342(13) .
C41 C42 1.343(16) .
C42 C43 1.34(2) .
C43 C44 1.42(2) .
C44 C45 1.395(16) .
C45 C46 1.491(16) .
C46 C47 1.373(16) .
C47 C48 1.389(18) .
C48 C49 1.381(17) .
C49 C50 1.366(15) .
O81 C81 1.349(16) .
O81 C81' 1.353(17) .
Ni3 N1 2.053(6) 3_666
Ni3 N51 2.070(7) .
Ni3 N52 2.077(6) .
Ni3 O92 2.095(7) .
Ni3 O91 2.137(6) .
N51 C51 1.343(10) .
N51 C55 1.362(10) .
N52 C60 1.325(11) .
N52 C56 1.336(10) .
C51 C52 1.368(12) .
C52 C53 1.391(13) .
C53 C54 1.362(12) .
C54 C55 1.378(12) .
C55 C56 1.476(11) .
C56 C57 1.381(11) .
C57 C58 1.384(14) .
C58 C59 1.374(15) .
C59 C60 1.377(13) .

loop_
_platon_squeeze_void_nr
_platon_squeeze_void_average_x
_platon_squeeze_void_average_y
_platon_squeeze_void_average_z
_platon_squeeze_void_volume
_platon_squeeze_void_count_electrons
1 0.000 0.500 0.500 261.5 41.1
2 0.500 0.000 0.000 261.4 41.2
